data_4343605
loop_
_publ_author_name
'Seth, Saona'
'Savitha, Govardhan'
'Moorthy, Jarugu Narasimha'

_publ_section_title
;
 Carbon Dioxide Capture by a Metal-Organic Framework with Nitrogen-Rich
 Channels Based on Rationally Designed Triazole-Functionalized Tetraacid
 Organic Linker.
;
_journal_issue 14
_journal_name_full 'Inorganic chemistry'
_journal_page_first 6829
_journal_page_last 6835
_journal_paper_doi 10.1021/acs.inorgchem.5b00722
_journal_volume 54
_journal_year 2015
_chemical_formula_moiety 'C32 H26 Cd N12 O8'
_chemical_formula_sum 'C32 H26 Cd N12 O8'
_chemical_formula_weight 819.06
_space_group_crystal_system orthorhombic
_space_group_IT_number 37
_space_group_name_Hall 'C 2 -2c'
_space_group_name_H-M_alt 'C c c 2'
_symmetry_space_group_name_Hall 'C 2 -2c'
_symmetry_space_group_name_H-M 'C c c 2'
_atom_sites_solution_hydrogens geom
_audit_creation_method SHELXL-2014/5
_cell_angle_alpha 90
_cell_angle_beta 90
_cell_angle_gamma 90
_cell_formula_units_Z 4
_cell_length_a 18.066(5)
_cell_length_b 20.762(5)
_cell_length_c 15.240(4)
_cell_measurement_temperature 100(2)
_cell_volume 5716(3)
_computing_cell_refinement 'Bruker SAINT'
_computing_data_collection 'Bruker APEX2'
_computing_data_reduction 'Bruker SAINT'
_computing_molecular_graphics 'Ortep-3 for Windows (Farrugia, 1997)'
_computing_publication_material 'WinGX publication routines (Farrugia, 1999)'
_computing_structure_refinement 'SHELXL-2014/5 (Sheldrick, 2014)'
_computing_structure_solution 'SUPERFLIP (Palatinus & Chapuis, 2007)'
_diffrn_ambient_temperature 100(2)
_diffrn_measured_fraction_theta_full 0.996
_diffrn_measured_fraction_theta_max 0.958
_diffrn_measurement_device_type 'Bruker APEX-II CCD'
_diffrn_measurement_method '\f and \w scans'
_diffrn_radiation_monochromator graphite
_diffrn_radiation_type MoK\a
_diffrn_radiation_wavelength 0.71073
_diffrn_reflns_av_R_equivalents 0.0614
_diffrn_reflns_av_unetI/netI 0.0900
_diffrn_reflns_laue_measured_fraction_full 0.996
_diffrn_reflns_laue_measured_fraction_max 0.958
_diffrn_reflns_limit_h_max 22
_diffrn_reflns_limit_h_min -24
_diffrn_reflns_limit_k_max 20
_diffrn_reflns_limit_k_min -27
_diffrn_reflns_limit_l_max 20
_diffrn_reflns_limit_l_min -19
_diffrn_reflns_number 17262
_diffrn_reflns_point_group_measured_fraction_full 0.997
_diffrn_reflns_point_group_measured_fraction_max 0.959
_diffrn_reflns_theta_full 25.242
_diffrn_reflns_theta_max 28.288
_diffrn_reflns_theta_min 1.494
_diffrn_source 'sealed tube'
_exptl_absorpt_coefficient_mu 0.424
_exptl_crystal_colour colorless
_exptl_crystal_density_diffrn 0.952
_exptl_crystal_description square
_exptl_crystal_F_000 1656
_exptl_crystal_size_max 0.2
_exptl_crystal_size_mid 0.2
_exptl_crystal_size_min 0.2
_refine_diff_density_max 0.955
_refine_diff_density_min -0.486
_refine_diff_density_rms 0.077
_refine_ls_abs_structure_details
;
 Refined as an inversion twin.
;
_refine_ls_abs_structure_Flack 0.05(6)
_refine_ls_extinction_coef 0.00000(6)
_refine_ls_extinction_expression Fc^*^=kFc[1+0.001xFc^2^\l^3^/sin(2\q)]^-1/4^
_refine_ls_extinction_method SHELXL
_refine_ls_goodness_of_fit_ref 0.897
_refine_ls_hydrogen_treatment constr
_refine_ls_matrix_type full
_refine_ls_number_parameters 246
_refine_ls_number_reflns 6484
_refine_ls_number_restraints 1
_refine_ls_restrained_S_all 0.897
_refine_ls_R_factor_all 0.0906
_refine_ls_R_factor_gt 0.0570
_refine_ls_shift/su_max 3.938
_refine_ls_shift/su_mean 0.016
_refine_ls_structure_factor_coef Fsqd
_refine_ls_weighting_details 'w=1/[\s^2^(Fo^2^)+(0.0637P)^2^] where P=(Fo^2^+2Fc^2^)/3'
_refine_ls_weighting_scheme calc
_refine_ls_wR_factor_gt 0.1222
_refine_ls_wR_factor_ref 0.1378
_reflns_Friedel_coverage 0.927
_reflns_friedel_fraction_full 0.998
_reflns_friedel_fraction_max 0.960
_reflns_number_gt 3882
_reflns_number_total 6484
_reflns_threshold_expression 'I > 2\s(I)'
_cod_data_source_file ic5b00722_si_002.cif
_cod_data_source_block CdMOF
_cod_depositor_comments 'Adding full bibliography for 4343605.cif.'
_cod_database_code 4343605
_shelx_space_group_comment
;
The symmetry employed for this shelxl refinement is uniquely defined
by the following loop, which should always be used as a source of
symmetry information in preference to the above space-group names.
They are only intended as comments.
;
_shelxl_version_number 2014/5

loop_
_space_group_symop_operation_xyz
'x, y, z'
'-x, -y, z'
'-x, y, z+1/2'
'x, -y, z+1/2'
'x+1/2, y+1/2, z'
'-x+1/2, -y+1/2, z'
'-x+1/2, y+1/2, z+1/2'
'x+1/2, -y+1/2, z+1/2'

loop_
_atom_site_label
_atom_site_type_symbol
_atom_site_fract_x
_atom_site_fract_y
_atom_site_fract_z
_atom_site_U_iso_or_equiv
_atom_site_adp_type
_atom_site_occupancy
_atom_site_site_symmetry_order
_atom_site_calc_flag
_atom_site_refinement_flags_posn
_atom_site_refinement_flags_adp
_atom_site_refinement_flags_occupancy
Cd1 Cd 0.0000 0.0000 0.25812(8) 0.0494(2) Uani 1 2 d S T P
C1 C 0.0321(5) -0.0917(3) 1.1324(4) 0.0435(17) Uani 1 1 d . . .
O1 O 0.0796(4) -0.0504(3) 1.1416(3) 0.0652(18) Uani 1 1 d . . .
N1 N -0.2305(4) -0.0413(3) 0.4398(4) 0.0600(17) Uani 1 1 d . . .
C4 C -0.1849(4) -0.2355(3) 0.9297(4) 0.0460(17) Uani 1 1 d . . .
O4 O -0.1024(3) -0.0463(3) 0.3481(4) 0.0674(17) Uani 1 1 d . . .
N4 N -0.0200(3) -0.1811(3) 1.0424(4) 0.0526(16) Uani 1 1 d . . .
C10 C -0.2523(3) -0.1916(3) 0.6486(4) 0.0395(15) Uani 1 1 d . . .
C9 C -0.2500 -0.2500 0.6928(6) 0.054(3) Uani 1 2 d S T P
C8 C -0.2500 -0.2500 0.7962(5) 0.039(2) Uani 1 2 d S T P
C7 C -0.1134(4) -0.2267(4) 0.7873(4) 0.057(2) Uani 1 1 d . . .
H7A H -0.1220 -0.2343 0.7260 0.085 Uiso 1 1 calc R U .
H7B H -0.0765 -0.2563 0.8083 0.085 Uiso 1 1 calc R U .
H7C H -0.0963 -0.1833 0.7956 0.085 Uiso 1 1 calc R U .
C14 C -0.2508(4) -0.1342(3) 0.5000(5) 0.0502(16) Uani 1 1 d . . .
C13 C -0.2500 -0.2500 0.5126(7) 0.042(2) Uani 1 2 d S T P
H13 H -0.2500 -0.2500 0.4516 0.051 Uiso 1 2 calc R U P
C12 C -0.2506(4) -0.1909(4) 0.5556(4) 0.0463(16) Uani 1 1 d . . .
C11 C -0.2575(4) -0.1274(4) 0.7001(4) 0.0522(18) Uani 1 1 d . . .
H11A H -0.2856 -0.0967 0.6667 0.078 Uiso 1 1 calc R U .
H11B H -0.2086 -0.1108 0.7102 0.078 Uiso 1 1 calc R U .
H11C H -0.2815 -0.1349 0.7554 0.078 Uiso 1 1 calc R U .
C3 C -0.1204(4) -0.2195(3) 0.9835(4) 0.0459(18) Uani 1 1 d . . .
N3 N -0.2829(3) -0.1343(3) 0.4201(4) 0.0600(16) Uani 1 1 d . . .
O3 O -0.0884(3) 0.0576(3) 0.3445(3) 0.0596(15) Uani 1 1 d . . .
N6 N -0.1060(4) -0.2490(3) 1.0627(3) 0.0575(17) Uani 1 1 d . . .
C6 C -0.1844(4) -0.2366(3) 0.8376(4) 0.0476(17) Uani 1 1 d . . .
N2 N -0.2702(4) -0.0765(3) 0.3825(4) 0.0678(19) Uani 1 1 d . . .
C2 C -0.0628(4) -0.1743(4) 0.9703(5) 0.0474(18) Uani 1 1 d . . .
H2 H -0.0560 -0.1465 0.9231 0.057 Uiso 1 1 calc R U .
O2 O -0.0279(3) -0.0914(3) 1.1738(3) 0.0603(15) Uani 1 1 d . . .
N5 N -0.0472(4) -0.2254(3) 1.0989(4) 0.0606(17) Uani 1 1 d . . .
C5 C -0.2500 -0.2500 0.9731(5) 0.040(2) Uani 1 2 d S T P
H5 H -0.2500 -0.2500 1.0341 0.048 Uiso 1 2 calc R U P
C036 C 0.0454(4) -0.1416(4) 1.0620(5) 0.058(2) Uani 1 1 d . . .
H03A H 0.0610 -0.1199 1.0088 0.070 Uiso 1 1 calc R U .
H03B H 0.0854 -0.1696 1.0805 0.070 Uiso 1 1 calc R U .
C17 C -0.1224(5) 0.0100(3) 0.3653(4) 0.053(2) Uani 1 1 d . . .
C16 C -0.1965(5) 0.0184(4) 0.4108(5) 0.068(2) Uani 1 1 d . . .
H16A H -0.1897 0.0462 0.4614 0.081 Uiso 1 1 calc R U .
H16B H -0.2301 0.0401 0.3709 0.081 Uiso 1 1 calc R U .
C15 C -0.2171(4) -0.0742(3) 0.5100(6) 0.0526(16) Uani 1 1 d . . .
H15 H -0.1899 -0.0604 0.5583 0.063 Uiso 1 1 calc R U .

loop_
_atom_site_aniso_label
_atom_site_aniso_U_11
_atom_site_aniso_U_22
_atom_site_aniso_U_33
_atom_site_aniso_U_23
_atom_site_aniso_U_13
_atom_site_aniso_U_12
Cd1 0.0781(4) 0.0439(3) 0.0260(3) 0.000 0.000 -0.0146(4)
C1 0.063(4) 0.052(4) 0.015(3) -0.004(3) -0.007(3) -0.018(4)
O1 0.081(4) 0.083(5) 0.032(3) -0.012(3) -0.005(3) 0.001(4)
N1 0.091(5) 0.051(4) 0.038(4) 0.005(3) 0.012(3) 0.010(4)
C4 0.063(4) 0.043(4) 0.032(4) -0.002(3) -0.007(3) -0.009(3)
O4 0.082(4) 0.055(4) 0.065(4) -0.014(3) 0.024(3) -0.012(3)
N4 0.069(4) 0.058(4) 0.031(3) 0.001(3) -0.010(3) 0.001(3)
C10 0.049(4) 0.046(4) 0.024(3) -0.003(3) 0.000(3) -0.011(3)
C9 0.083(8) 0.067(8) 0.013(5) 0.000 0.000 -0.003(6)
C8 0.061(6) 0.040(5) 0.015(4) 0.000 0.000 -0.015(5)
C7 0.072(5) 0.075(5) 0.024(3) -0.011(3) -0.014(3) 0.009(4)
C14 0.067(4) 0.050(4) 0.033(4) -0.003(4) 0.000(4) 0.006(3)
C13 0.068(6) 0.047(5) 0.012(4) 0.000 0.000 -0.009(4)
C12 0.053(4) 0.053(4) 0.033(4) 0.005(3) 0.009(3) 0.003(4)
C11 0.073(5) 0.053(5) 0.031(4) -0.001(3) 0.004(3) -0.002(4)
C3 0.061(4) 0.050(4) 0.027(4) -0.004(3) -0.004(3) -0.001(4)
N3 0.068(4) 0.071(4) 0.040(3) 0.007(3) -0.001(3) -0.007(3)
O3 0.082(4) 0.054(3) 0.044(3) -0.001(2) 0.009(3) -0.017(3)
N6 0.084(5) 0.064(4) 0.025(3) 0.011(3) -0.013(3) -0.017(4)
C6 0.059(4) 0.047(4) 0.037(4) 0.006(3) -0.003(3) -0.009(4)
N2 0.113(6) 0.060(4) 0.030(3) 0.004(3) -0.008(4) 0.004(4)
C2 0.063(5) 0.048(4) 0.031(3) -0.011(3) -0.012(3) 0.003(4)
O2 0.068(3) 0.069(4) 0.043(3) -0.019(3) 0.011(3) -0.019(3)
N5 0.077(5) 0.063(4) 0.042(4) 0.014(3) -0.009(3) -0.004(4)
C5 0.058(6) 0.058(6) 0.004(3) 0.000 0.000 -0.009(5)
C036 0.056(5) 0.068(6) 0.051(5) 0.002(4) -0.003(4) -0.008(4)
C17 0.100(6) 0.034(5) 0.025(3) -0.006(3) -0.002(4) -0.012(4)
C16 0.108(7) 0.052(5) 0.042(5) 0.001(3) 0.017(5) -0.006(5)
C15 0.070(4) 0.053(4) 0.035(3) 0.006(4) 0.006(4) 0.000(3)

loop_
_atom_type_symbol
_atom_type_description
_atom_type_scat_dispersion_real
_atom_type_scat_dispersion_imag
_atom_type_scat_source
C C 0.0033 0.0016 'International Tables Vol C Tables 4.2.6.8 and 6.1.1.4'
Cd Cd -0.8075 1.2024 'International Tables Vol C Tables 4.2.6.8 and 6.1.1.4'
O O 0.0106 0.0060 'International Tables Vol C Tables 4.2.6.8 and 6.1.1.4'
N N 0.0061 0.0033 'International Tables Vol C Tables 4.2.6.8 and 6.1.1.4'
H H 0.0000 0.0000 'International Tables Vol C Tables 4.2.6.8 and 6.1.1.4'

loop_
_geom_angle_atom_site_label_1
_geom_angle_atom_site_label_2
_geom_angle_atom_site_label_3
_geom_angle
_geom_angle_site_symmetry_1
_geom_angle_site_symmetry_3
O2 Cd1 O2 113.6(3) 1_554 2_554
O2 Cd1 O3 124.2(2) 1_554 .
O2 Cd1 O3 92.4(2) 2_554 .
O2 Cd1 O3 92.4(2) 1_554 2
O2 Cd1 O3 124.2(2) 2_554 2
O3 Cd1 O3 113.1(3) . 2
O2 Cd1 O4 140.5(2) 1_554 2
O2 Cd1 O4 80.22(18) 2_554 2
O3 Cd1 O4 90.0(2) . 2
O3 Cd1 O4 52.7(2) 2 2
O2 Cd1 O4 80.22(18) 1_554 .
O2 Cd1 O4 140.5(2) 2_554 .
O3 Cd1 O4 52.7(2) . .
O3 Cd1 O4 90.0(2) 2 .
O4 Cd1 O4 113.4(3) 2 .
O2 Cd1 O1 80.0(2) 1_554 2_554
O2 Cd1 O1 53.09(19) 2_554 2_554
O3 Cd1 O1 78.41(19) . 2_554
O3 Cd1 O1 168.44(19) 2 2_554
O4 Cd1 O1 130.71(19) 2 2_554
O4 Cd1 O1 97.1(2) . 2_554
O2 Cd1 O1 53.09(19) 1_554 1_554
O2 Cd1 O1 80.0(2) 2_554 1_554
O3 Cd1 O1 168.44(19) . 1_554
O3 Cd1 O1 78.41(19) 2 1_554
O4 Cd1 O1 97.1(2) 2 1_554
O4 Cd1 O1 130.71(19) . 1_554
O1 Cd1 O1 90.0(3) 2_554 1_554
O2 Cd1 C17 102.31(19) 1_554 .
O2 Cd1 C17 115.9(2) 2_554 .
O3 Cd1 C17 25.85(17) . .
O3 Cd1 C17 104.3(2) 2 .
O4 Cd1 C17 103.9(2) 2 .
O4 Cd1 C17 26.97(17) . .
O1 Cd1 C17 85.9(2) 2_554 .
O1 Cd1 C17 155.4(2) 1_554 .
O2 Cd1 C17 115.9(2) 1_554 2
O2 Cd1 C17 102.31(19) 2_554 2
O3 Cd1 C17 104.3(2) . 2
O3 Cd1 C17 25.85(17) 2 2
O4 Cd1 C17 26.97(17) 2 2
O4 Cd1 C17 103.9(2) . 2
O1 Cd1 C17 155.4(2) 2_554 2
O1 Cd1 C17 85.9(2) 1_554 2
C17 Cd1 C17 107.3(3) . 2
O1 C1 O2 123.1(7) . .
O1 C1 C036 116.8(7) . .
O2 C1 C036 119.8(7) . .
C1 O1 Cd1 88.3(5) . 1_556
C15 N1 N2 110.5(6) . .
C15 N1 C16 128.5(7) . .
N2 N1 C16 119.5(6) . .
C5 C4 C6 118.8(6) . .
C5 C4 C3 117.3(6) . .
C6 C4 C3 123.9(6) . .
C17 O4 Cd1 88.3(5) . .
C2 N4 N5 112.3(6) . .
C2 N4 C036 124.6(7) . .
N5 N4 C036 122.9(6) . .
C9 C10 C12 119.6(6) . .
C9 C10 C11 120.5(5) . .
C12 C10 C11 119.9(6) . .
C10 C9 C10 121.9(8) 6_445 .
C10 C9 C8 119.0(4) 6_445 .
C10 C9 C8 119.0(4) . .
C6 C8 C6 125.2(9) 6_445 .
C6 C8 C9 117.4(4) 6_445 .
C6 C8 C9 117.4(4) . .
N3 C14 C15 106.7(7) . .
N3 C14 C12 121.8(7) . .
C15 C14 C12 131.3(7) . .
C12 C13 C12 123.8(9) . 6_445
C13 C12 C10 117.5(7) . .
C13 C12 C14 116.2(6) . .
C10 C12 C14 126.3(7) . .
N6 C3 C2 106.3(6) . .
N6 C3 C4 122.7(6) . .
C2 C3 C4 131.0(6) . .
C14 N3 N2 108.1(6) . .
C17 O3 Cd1 94.4(5) . .
N5 N6 C3 111.1(6) . .
C8 C6 C4 117.2(7) . .
C8 C6 C7 121.9(6) . .
C4 C6 C7 120.8(6) . .
N1 N2 N3 107.3(6) . .
N4 C2 C3 103.7(6) . .
C1 O2 Cd1 95.4(4) . 1_556
N6 N5 N4 106.6(6) . .
C4 C5 C4 122.8(8) . 6_445
N4 C036 C1 113.6(6) . .
O3 C17 O4 124.2(8) . .
O3 C17 C16 118.4(7) . .
O4 C17 C16 117.3(7) . .
O3 C17 Cd1 59.8(4) . .
O4 C17 Cd1 64.8(4) . .
C16 C17 Cd1 170.7(5) . .
N1 C16 C17 114.4(7) . .
N1 C15 C14 107.4(8) . .

loop_
_geom_bond_atom_site_label_1
_geom_bond_atom_site_label_2
_geom_bond_distance
_geom_bond_site_symmetry_2
Cd1 O2 2.346(5) 1_554
Cd1 O2 2.346(5) 2_554
Cd1 O3 2.390(6) .
Cd1 O3 2.390(6) 2
Cd1 O4 2.496(5) 2
Cd1 O4 2.496(5) .
Cd1 O1 2.513(6) 2_554
Cd1 O1 2.513(6) 1_554
Cd1 C17 2.758(9) .
Cd1 C17 2.758(9) 2
C1 O1 1.221(8) .
C1 O2 1.254(8) .
C1 C036 1.511(10) .
O1 Cd1 2.513(6) 1_556
N1 C15 1.292(9) .
N1 N2 1.347(9) .
N1 C16 1.453(10) .
C4 C5 1.382(8) .
C4 C6 1.403(8) .
C4 C3 1.464(9) .
O4 C17 1.251(8) .
N4 C2 1.351(8) .
N4 N5 1.352(8) .
N4 C036 1.469(10) .
C10 C9 1.388(7) .
C10 C12 1.418(8) .
C10 C11 1.550(9) .
C9 C10 1.388(7) 6_445
C9 C8 1.576(12) .
C8 C6 1.372(8) 6_445
C8 C6 1.372(8) .
C7 C6 1.509(10) .
C14 N3 1.348(9) .
C14 C15 1.395(9) .
C14 C12 1.451(10) .
C13 C12 1.391(8) .
C13 C12 1.391(8) 6_445
C3 N6 1.379(8) .
C3 C2 1.415(10) .
N3 N2 1.348(9) .
O3 C17 1.206(8) .
N6 N5 1.293(8) .
O2 Cd1 2.346(5) 1_556
C5 C4 1.382(8) 6_445
C17 C16 1.517(12) .

loop_
_geom_torsion_atom_site_label_1
_geom_torsion_atom_site_label_2
_geom_torsion_atom_site_label_3
_geom_torsion_atom_site_label_4
_geom_torsion
_geom_torsion_site_symmetry_1
_geom_torsion_site_symmetry_4
O2 C1 O1 Cd1 2.9(7) . 1_556
C036 C1 O1 Cd1 177.6(6) . 1_556
C12 C10 C9 C10 -1.4(4) . 6_445
C11 C10 C9 C10 177.9(7) . 6_445
C12 C10 C9 C8 178.6(4) . .
C11 C10 C9 C8 -2.1(7) . .
C10 C9 C8 C6 -78.7(5) 6_445 6_445
C10 C9 C8 C6 101.3(5) . 6_445
C10 C9 C8 C6 101.3(5) 6_445 .
C10 C9 C8 C6 -78.7(5) . .
C12 C13 C12 C10 -1.4(4) 6_445 .
C12 C13 C12 C14 179.7(7) 6_445 .
C9 C10 C12 C13 2.8(9) . .
C11 C10 C12 C13 -176.5(5) . .
C9 C10 C12 C14 -178.5(6) . .
C11 C10 C12 C14 2.3(11) . .
N3 C14 C12 C13 30.7(9) . .
C15 C14 C12 C13 -143.9(7) . .
N3 C14 C12 C10 -148.0(7) . .
C15 C14 C12 C10 37.3(12) . .
C5 C4 C3 N6 36.2(9) . .
C6 C4 C3 N6 -144.1(7) . .
C5 C4 C3 C2 -143.2(7) . .
C6 C4 C3 C2 36.6(12) . .
C15 C14 N3 N2 -0.5(8) . .
C12 C14 N3 N2 -176.3(6) . .
C2 C3 N6 N5 1.4(8) . .
C4 C3 N6 N5 -178.0(7) . .
C6 C8 C6 C4 -1.2(5) 6_445 .
C9 C8 C6 C4 178.8(5) . .
C6 C8 C6 C7 175.9(8) 6_445 .
C9 C8 C6 C7 -4.1(8) . .
C5 C4 C6 C8 2.3(9) . .
C3 C4 C6 C8 -177.5(6) . .
C5 C4 C6 C7 -174.8(6) . .
C3 C4 C6 C7 5.5(11) . .
C15 N1 N2 N3 0.9(8) . .
C16 N1 N2 N3 168.1(7) . .
C14 N3 N2 N1 -0.2(8) . .
N5 N4 C2 C3 -1.3(8) . .
C036 N4 C2 C3 -176.3(7) . .
N6 C3 C2 N4 -0.1(7) . .
C4 C3 C2 N4 179.3(7) . .
O1 C1 O2 Cd1 -3.1(8) . 1_556
C036 C1 O2 Cd1 -177.7(6) . 1_556
C3 N6 N5 N4 -2.2(8) . .
C2 N4 N5 N6 2.2(8) . .
C036 N4 N5 N6 177.4(7) . .
C6 C4 C5 C4 -1.2(5) . 6_445
C3 C4 C5 C4 178.6(7) . 6_445
C2 N4 C036 C1 104.4(8) . .
N5 N4 C036 C1 -70.1(9) . .
O1 C1 C036 N4 -168.0(7) . .
O2 C1 C036 N4 6.9(10) . .
Cd1 O3 C17 O4 6.8(8) . .
Cd1 O3 C17 C16 -169.5(6) . .
Cd1 O4 C17 O3 -6.5(8) . .
Cd1 O4 C17 C16 169.9(6) . .
C15 N1 C16 C17 81.4(10) . .
N2 N1 C16 C17 -83.2(9) . .
O3 C17 C16 N1 -175.2(7) . .
O4 C17 C16 N1 8.2(10) . .
N2 N1 C15 C14 -1.3(8) . .
C16 N1 C15 C14 -167.0(7) . .
N3 C14 C15 N1 1.1(8) . .
C12 C14 C15 N1 176.4(7) . .
